data_1559849
loop_
_publ_author_name
'Nazarenko, Alexander Y.'

_publ_section_title
;
 Naphthalen-1-ylmethanol
;
_journal_coeditor_code HB4373
_journal_issue 12
_journal_name_full IUCrData
_journal_page_first x201646
_journal_paper_doi 10.1107/S2414314620016466
_journal_volume 5
_journal_year 2020
_chemical_formula_iupac 'C11 H10 O'
_chemical_formula_moiety 'C11 H10 O'
_chemical_formula_sum 'C11 H10 O'
_chemical_formula_weight 158.19
_chemical_melting_point 333
_chemical_name_common 1-naphthalenemethanol
_chemical_name_systematic
;
Naphthalen-1-ylmethanol
;
_space_group_crystal_system orthorhombic
_space_group_IT_number 61
_space_group_name_Hall '-P 2ac 2ab'
_space_group_name_H-M_alt 'P b c a'
_atom_sites_solution_hydrogens difmap
_atom_sites_solution_primary direct
_audit_creation_method
;
Olex2 1.2
(compiled 2018.05.29 svn.r3508 for OlexSys, GUI svn.r5506)
;
_cell_angle_alpha 90
_cell_angle_beta 90
_cell_angle_gamma 90
_cell_formula_units_Z 8
_cell_length_a 4.93060(10)
_cell_length_b 15.7882(5)
_cell_length_c 21.0651(6)
_cell_measurement_reflns_used 9897
_cell_measurement_temperature 173(2)
_cell_measurement_theta_max 31.98
_cell_measurement_theta_min 3.23
_cell_volume 1639.82(8)
_computing_cell_refinement
;
SAINT (Bruker, 2016)
;
_computing_data_collection
;
APEX2 (Bruker, 2016)
;
_computing_data_reduction
;
SAINT (Bruker, 2016)
;
_computing_molecular_graphics
;
<i>OLEX2</i> (Dolomanov <i>et al.</i>,  2009) and Mercury (Macrae <i>et
al.</i>,  2020)
;
_computing_publication_material
;
<i>OLEX2</i> (Dolomanov <i>et al.</i>,  2009)
;
_computing_structure_refinement
;
ShelXL (Sheldrick, 2015b)
;
_computing_structure_solution
;
ShelXT (Sheldrick, 2015a)
;
_diffrn_ambient_temperature 173
_diffrn_detector_area_resol_mean 10.8
_diffrn_measured_fraction_theta_full 0.998
_diffrn_measured_fraction_theta_max 0.998
_diffrn_measurement_device_type 'Bruker PHOTON-100 CMOS'
_diffrn_measurement_method '\f and \w scans'
_diffrn_radiation_monochromator graphite
_diffrn_radiation_type MoK\a
_diffrn_radiation_wavelength 0.71073
_diffrn_reflns_av_R_equivalents 0.0454
_diffrn_reflns_av_unetI/netI 0.0183
_diffrn_reflns_limit_h_max 7
_diffrn_reflns_limit_h_min -7
_diffrn_reflns_limit_k_max 23
_diffrn_reflns_limit_k_min -23
_diffrn_reflns_limit_l_max 31
_diffrn_reflns_limit_l_min -31
_diffrn_reflns_number 38547
_diffrn_reflns_theta_full 26.000
_diffrn_reflns_theta_max 32.085
_diffrn_reflns_theta_min 3.225
_diffrn_source sealedtube
_diffrn_standards_number 0
_exptl_absorpt_coefficient_mu 0.081
_exptl_absorpt_correction_T_max 0.8623
_exptl_absorpt_correction_T_min 0.7968
_exptl_absorpt_correction_type multi-scan
_exptl_absorpt_process_details
;
(SADABS; Krause <i>et al.</i>,  2015)
;
_exptl_crystal_colour colourless
_exptl_crystal_density_diffrn 1.282
_exptl_crystal_description needle
_exptl_crystal_F_000 672
_exptl_crystal_size_max 0.58
_exptl_crystal_size_mid 0.12
_exptl_crystal_size_min 0.1
_refine_diff_density_max 0.352
_refine_diff_density_min -0.141
_refine_ls_extinction_method none
_refine_ls_goodness_of_fit_ref 1.035
_refine_ls_hydrogen_treatment refall
_refine_ls_matrix_type full
_refine_ls_number_parameters 149
_refine_ls_number_reflns 2860
_refine_ls_number_restraints 0
_refine_ls_restrained_S_all 1.035
_refine_ls_R_factor_all 0.0712
_refine_ls_R_factor_gt 0.0505
_refine_ls_shift/su_max 0.000
_refine_ls_shift/su_mean 0.000
_refine_ls_structure_factor_coef Fsqd
_refine_ls_weighting_details 'w=1/[\s^2^(Fo^2^)+(0.0706P)^2^+0.4678P] where P=(Fo^2^+2Fc^2^)/3'
_refine_ls_weighting_scheme calc
_refine_ls_wR_factor_gt 0.1282
_refine_ls_wR_factor_ref 0.1438
_reflns_number_gt 2146
_reflns_number_total 2860
_reflns_threshold_expression 'I > 2\s(I)'
_cod_data_source_file hb4373sup1.cif
_cod_data_source_block I
_cod_database_code 1559849
_shelx_space_group_comment
;
The symmetry employed for this shelxl refinement is uniquely defined
by the following loop, which should always be used as a source of
symmetry information in preference to the above space-group names.
They are only intended as comments.
;
_shelx_estimated_absorpt_t_min 0.955
_shelx_estimated_absorpt_t_max 0.992

loop_
_space_group_symop_operation_xyz
'x, y, z'
'-x+1/2, -y, z+1/2'
'-x, y+1/2, -z+1/2'
'x+1/2, -y+1/2, -z'
'-x, -y, -z'
'x-1/2, y, -z-1/2'
'x, -y-1/2, z-1/2'
'-x-1/2, y-1/2, z'

loop_
_atom_site_type_symbol
_atom_site_label
_atom_site_fract_x
_atom_site_fract_y
_atom_site_fract_z
_atom_site_U_iso_or_equiv
_atom_site_adp_type
_atom_site_calc_flag
_atom_site_occupancy
_atom_site_disorder_assembly
_atom_site_disorder_group
O O1 0.64002(18) 0.45528(6) 0.27894(4) 0.0398(2) Uani d 1 . .
H H1 0.788(5) 0.4551(11) 0.2541(10) 0.068(5) Uiso d 1 . .
C C1 0.5128(2) 0.39728(7) 0.38094(5) 0.0288(2) Uani d 1 . .
C C2 0.3861(2) 0.43905(7) 0.42978(5) 0.0330(2) Uani d 1 . .
H H2 0.441(3) 0.4976(9) 0.4386(7) 0.041(4) Uiso d 1 . .
C C3 0.1852(3) 0.39961(8) 0.46739(6) 0.0352(3) Uani d 1 . .
H H3 0.102(3) 0.4281(10) 0.5013(8) 0.045(4) Uiso d 1 . .
C C4 0.1114(2) 0.31785(7) 0.45523(5) 0.0325(2) Uani d 1 . .
H H4 -0.027(3) 0.2898(9) 0.4812(7) 0.042(4) Uiso d 1 . .
C C5 0.2393(2) 0.27146(7) 0.40600(5) 0.0276(2) Uani d 1 . .
C C6 0.1723(3) 0.18527(7) 0.39480(6) 0.0344(3) Uani d 1 . .
H H6 0.027(3) 0.1588(9) 0.4205(7) 0.044(4) Uiso d 1 . .
C C7 0.3045(3) 0.13985(8) 0.34904(6) 0.0388(3) Uani d 1 . .
H H7 0.259(4) 0.0829(11) 0.3412(8) 0.050(4) Uiso d 1 . .
C C8 0.5083(3) 0.17819(8) 0.31230(6) 0.0390(3) Uani d 1 . .
H H8 0.607(3) 0.1454(10) 0.2784(8) 0.050(4) Uiso d 1 . .
C C9 0.5750(2) 0.26132(8) 0.32101(5) 0.0336(3) Uani d 1 . .
H H9 0.714(3) 0.2873(10) 0.2953(7) 0.046(4) Uiso d 1 . .
C C10 0.4438(2) 0.31084(7) 0.36840(5) 0.0268(2) Uani d 1 . .
C C11 0.7284(2) 0.44171(8) 0.34298(6) 0.0349(3) Uani d 1 . .
H H11A 0.777(3) 0.4958(10) 0.3634(7) 0.041(4) Uiso d 1 . .
H H11B 0.902(3) 0.4052(9) 0.3427(7) 0.039(4) Uiso d 1 . .

loop_
_atom_site_aniso_label
_atom_site_aniso_U_11
_atom_site_aniso_U_22
_atom_site_aniso_U_33
_atom_site_aniso_U_12
_atom_site_aniso_U_13
_atom_site_aniso_U_23
O1 0.0254(4) 0.0620(6) 0.0319(4) -0.0028(4) -0.0007(3) 0.0145(4)
C1 0.0253(5) 0.0341(5) 0.0268(5) -0.0015(4) -0.0036(4) 0.0049(4)
C2 0.0366(6) 0.0322(5) 0.0302(5) 0.0010(4) -0.0043(4) 0.0021(4)
C3 0.0399(6) 0.0387(6) 0.0270(5) 0.0087(5) 0.0027(4) 0.0012(4)
C4 0.0319(5) 0.0382(6) 0.0274(5) 0.0040(4) 0.0043(4) 0.0070(4)
C5 0.0258(5) 0.0323(5) 0.0248(5) 0.0015(4) -0.0012(4) 0.0056(4)
C6 0.0354(6) 0.0333(5) 0.0343(6) -0.0024(4) -0.0009(4) 0.0059(4)
C7 0.0451(7) 0.0328(6) 0.0384(6) -0.0006(5) -0.0041(5) -0.0004(5)
C8 0.0408(6) 0.0422(6) 0.0339(6) 0.0070(5) 0.0014(5) -0.0049(5)
C9 0.0285(5) 0.0433(6) 0.0290(5) 0.0017(4) 0.0020(4) 0.0011(4)
C10 0.0231(4) 0.0330(5) 0.0242(4) 0.0014(4) -0.0023(3) 0.0039(4)
C11 0.0285(5) 0.0441(6) 0.0320(5) -0.0072(5) -0.0046(4) 0.0072(5)

loop_
_atom_type_symbol
_atom_type_description
_atom_type_scat_dispersion_real
_atom_type_scat_dispersion_imag
_atom_type_scat_source
C C 0.0033 0.0016 'International Tables Vol C Tables 4.2.6.8 and 6.1.1.4'
H H 0.0000 0.0000 'International Tables Vol C Tables 4.2.6.8 and 6.1.1.4'
O O 0.0106 0.0060 'International Tables Vol C Tables 4.2.6.8 and 6.1.1.4'

loop_
_geom_angle_atom_site_label_1
_geom_angle_atom_site_label_2
_geom_angle_atom_site_label_3
_geom_angle_site_symmetry_1
_geom_angle_site_symmetry_3
_geom_angle
_geom_angle_publ_flag
C11 O1 H1 . . 107.5(14) ?
C2 C1 C10 . . 119.25(10) ?
C2 C1 C11 . . 119.75(10) ?
C10 C1 C11 . . 120.97(10) ?
C1 C2 H2 . . 118.0(9) ?
C1 C2 C3 . . 121.85(11) ?
C3 C2 H2 . . 120.1(9) ?
C2 C3 H3 . . 121.5(10) ?
C4 C3 C2 . . 119.88(11) ?
C4 C3 H3 . . 118.6(10) ?
C3 C4 H4 . . 120.5(9) ?
C3 C4 C5 . . 120.48(11) ?
C5 C4 H4 . . 119.0(9) ?
C4 C5 C6 . . 120.88(10) ?
C4 C5 C10 . . 119.74(10) ?
C6 C5 C10 . . 119.36(10) ?
C5 C6 H6 . . 118.8(9) ?
C7 C6 C5 . . 120.60(11) ?
C7 C6 H6 . . 120.6(9) ?
C6 C7 H7 . . 120.8(11) ?
C6 C7 C8 . . 120.22(11) ?
C8 C7 H7 . . 119.0(11) ?
C7 C8 H8 . . 121.0(9) ?
C9 C8 C7 . . 120.80(11) ?
C9 C8 H8 . . 118.2(9) ?
C8 C9 H9 . . 120.3(9) ?
C8 C9 C10 . . 120.87(11) ?
C10 C9 H9 . . 118.8(10) ?
C5 C10 C1 . . 118.78(10) ?
C9 C10 C1 . . 123.06(10) ?
C9 C10 C5 . . 118.14(10) ?
O1 C11 C1 . . 110.79(9) ?
O1 C11 H11A . . 110.7(9) ?
O1 C11 H11B . . 109.3(8) ?
C1 C11 H11A . . 110.1(9) ?
C1 C11 H11B . . 109.2(9) ?
H11A C11 H11B . . 106.5(13) ?

loop_
_geom_bond_atom_site_label_1
_geom_bond_atom_site_label_2
_geom_bond_site_symmetry_2
_geom_bond_distance
_geom_bond_publ_flag
O1 H1 . 0.90(2) ?
O1 C11 . 1.4338(14) ?
C1 C2 . 1.3724(16) ?
C1 C10 . 1.4310(15) ?
C1 C11 . 1.5039(16) ?
C2 H2 . 0.980(15) ?
C2 C3 . 1.4131(17) ?
C3 H3 . 0.939(16) ?
C3 C4 . 1.3654(17) ?
C4 H4 . 0.981(15) ?
C4 C5 . 1.4174(15) ?
C5 C6 . 1.4201(16) ?
C5 C10 . 1.4252(14) ?
C6 H6 . 0.989(17) ?
C6 C7 . 1.3669(18) ?
C7 H7 . 0.940(17) ?
C7 C8 . 1.4054(19) ?
C8 H8 . 1.006(17) ?
C8 C9 . 1.3653(18) ?
C9 H9 . 0.965(16) ?
C9 C10 . 1.4232(16) ?
C11 H11A . 0.986(16) ?
C11 H11B . 1.032(16) ?

loop_
_geom_hbond_atom_site_label_D
_geom_hbond_atom_site_label_H
_geom_hbond_atom_site_label_A
_geom_hbond_site_symmetry_A
_geom_hbond_distance_DH
_geom_hbond_distance_HA
_geom_hbond_distance_DA
_geom_hbond_angle_DHA
_geom_hbond_publ_flag
O1 H1 O1 6_656 0.90(2) 1.87(2) 2.7504(8) 166(2) yes

loop_
_geom_torsion_atom_site_label_1
_geom_torsion_atom_site_label_2
_geom_torsion_atom_site_label_3
_geom_torsion_atom_site_label_4
_geom_torsion_site_symmetry_1
_geom_torsion_site_symmetry_2
_geom_torsion_site_symmetry_3
_geom_torsion_site_symmetry_4
_geom_torsion
_geom_torsion_publ_flag
C1 C2 C3 C4 . . . . -0.39(18) ?
C2 C1 C10 C5 . . . . 1.81(15) ?
C2 C1 C10 C9 . . . . -176.55(10) ?
C2 C1 C11 O1 . . . . -113.15(12) ?
C2 C3 C4 C5 . . . . 1.44(17) ?
C3 C4 C5 C6 . . . . 177.24(11) ?
C3 C4 C5 C10 . . . . -0.83(16) ?
C4 C5 C6 C7 . . . . -177.20(11) ?
C4 C5 C10 C1 . . . . -0.80(15) ?
C4 C5 C10 C9 . . . . 177.65(10) ?
C5 C6 C7 C8 . . . . -0.22(19) ?
C6 C5 C10 C1 . . . . -178.90(10) ?
C6 C5 C10 C9 . . . . -0.45(15) ?
C6 C7 C8 C9 . . . . -0.9(2) ?
C7 C8 C9 C10 . . . . 1.34(19) ?
C8 C9 C10 C1 . . . . 177.73(11) ?
C8 C9 C10 C5 . . . . -0.64(17) ?
C10 C1 C2 C3 . . . . -1.25(17) ?
C10 C1 C11 O1 . . . . 69.09(14) ?
C10 C5 C6 C7 . . . . 0.88(17) ?
C11 C1 C2 C3 . . . . -179.05(10) ?
C11 C1 C10 C5 . . . . 179.58(9) ?
C11 C1 C10 C9 . . . . 1.22(16) ?

_cod_database_fobs_code 1559849
